data_4500680
loop_
_publ_author_name
'Liu, Hai-Yan'
'Wu, Hua'
'Yang, Jin'
'Liu, Ying-Ying'
'Liu, Bo'
'Liu, Yun-Yu'
'Ma, Jian-Fang'

_publ_section_title
;
 pH-Dependent Assembly of 1D to 3D Octamolybdate Hybrid Materials Based on
 a New Flexible Bis-[(pyridyl)-benzimidazole] Ligand
;
_journal_issue 7
_journal_name_full 'Crystal Growth &amp; Design'
_journal_page_first 2920
_journal_paper_doi 10.1021/cg200095c
_journal_volume 11
_journal_year 2011
_chemical_formula_moiety 'C56 H50 Cu Mo8 N12 O26'
_chemical_formula_sum 'C56 H50 Cu Mo8 N12 O26'
_chemical_formula_weight 2138.14
_chemical_name_systematic
;
 ?
;
_space_group_IT_number 2
_symmetry_cell_setting triclinic
_symmetry_space_group_name_Hall '-P 1'
_symmetry_space_group_name_H-M 'P -1'
_atom_sites_solution_hydrogens geom
_atom_sites_solution_primary direct
_atom_sites_solution_secondary difmap
_audit_creation_method SHELXL-97
_cell_angle_alpha 104.956(3)
_cell_angle_beta 95.054(2)
_cell_angle_gamma 110.967(3)
_cell_formula_units_Z 1
_cell_length_a 10.9471(3)
_cell_length_b 11.5905(4)
_cell_length_c 14.5109(5)
_cell_measurement_reflns_used 7499
_cell_measurement_temperature 293(2)
_cell_measurement_theta_max 29.2
_cell_measurement_theta_min 2.0
_cell_volume 1627.46(10)
_computing_cell_refinement CrysAlis
_computing_data_collection 'CrysAlis (Oxford Diffraction, 2006)'
_computing_data_reduction CrysAlis
_computing_structure_refinement 'SHELXL-97 (Sheldrick, 2008)'
_computing_structure_solution 'SHELXS-97 (Sheldrick, 1997)'
_diffrn_ambient_temperature 293(2)
_diffrn_detector_area_resol_mean 10.0
_diffrn_measured_fraction_theta_full 1.000
_diffrn_measured_fraction_theta_max 0.849
_diffrn_measurement_device_type 'Oxford Diffraction Gemini R Ultra'
_diffrn_measurement_method '\w scan'
_diffrn_radiation_monochromator graphite
_diffrn_radiation_source 'fine-focus sealed tube'
_diffrn_radiation_type MoK\a
_diffrn_radiation_wavelength 0.71073
_diffrn_reflns_av_R_equivalents 0.0362
_diffrn_reflns_av_sigmaI/netI 0.0947
_diffrn_reflns_limit_h_max 13
_diffrn_reflns_limit_h_min -14
_diffrn_reflns_limit_k_max 15
_diffrn_reflns_limit_k_min -14
_diffrn_reflns_limit_l_max 19
_diffrn_reflns_limit_l_min -13
_diffrn_reflns_number 13427
_diffrn_reflns_theta_full 25.00
_diffrn_reflns_theta_max 29.24
_diffrn_reflns_theta_min 1.98
_exptl_absorpt_coefficient_mu 1.901
_exptl_absorpt_correction_T_max 0.79
_exptl_absorpt_correction_T_min 0.72
_exptl_absorpt_correction_type multi-scan
_exptl_absorpt_process_details
;
CrysAlis (Oxford Diffraction, 2006)
;
_exptl_crystal_colour green
_exptl_crystal_density_diffrn 2.182
_exptl_crystal_density_method 'not measured'
_exptl_crystal_description block
_exptl_crystal_F_000 1043
_exptl_crystal_size_max 0.16
_exptl_crystal_size_mid 0.16
_exptl_crystal_size_min 0.12
_refine_diff_density_max 1.162
_refine_diff_density_min -2.149
_refine_diff_density_rms 0.157
_refine_ls_extinction_method none
_refine_ls_goodness_of_fit_ref 0.903
_refine_ls_hydrogen_treatment mixed
_refine_ls_matrix_type full
_refine_ls_number_parameters 470
_refine_ls_number_reflns 7499
_refine_ls_number_restraints 1
_refine_ls_restrained_S_all 0.903
_refine_ls_R_factor_all 0.0942
_refine_ls_R_factor_gt 0.0429
_refine_ls_shift/su_max 0.000
_refine_ls_shift/su_mean 0.000
_refine_ls_structure_factor_coef Fsqd
_refine_ls_weighting_details 'calc w=1/[\s^2^(Fo^2^)+(0.0491P)^2^+0.0000P] where P=(Fo^2^+2Fc^2^)/3'
_refine_ls_weighting_scheme calc
_refine_ls_wR_factor_gt 0.0929
_refine_ls_wR_factor_ref 0.1082
_reflns_number_gt 4122
_reflns_number_total 7499
_reflns_threshold_expression >2\s(I)
_cod_data_source_file cg200095c_si_002.cif
_cod_data_source_block 4
_cod_original_cell_volume 1627.46(9)
_cod_original_sg_symbol_Hall '-P 1 '
_cod_original_sg_symbol_H-M 'P -1 '
_cod_database_code 4500680

loop_
_symmetry_equiv_pos_as_xyz
'x, y, z'
'-x, -y, -z'

loop_
_atom_site_label
_atom_site_type_symbol
_atom_site_fract_x
_atom_site_fract_y
_atom_site_fract_z
_atom_site_U_iso_or_equiv
_atom_site_adp_type
_atom_site_occupancy
_atom_site_symmetry_multiplicity
_atom_site_calc_flag
_atom_site_refinement_flags
Cu1 Cu 0.0000 0.0000 0.0000 0.0487(4) Uani 1 2 d S
Mo1 Mo 0.46949(5) 0.11731(5) 0.19100(4) 0.02784(15) Uani 1 1 d .
Mo2 Mo 0.59862(5) 0.14910(5) -0.02018(4) 0.02404(14) Uani 1 1 d .
Mo3 Mo 0.33155(5) 0.22481(5) 0.04057(4) 0.02714(15) Uani 1 1 d .
Mo4 Mo 0.26269(5) -0.04922(5) -0.12879(4) 0.02456(14) Uani 1 1 d .
C1 C 0.7859(7) 0.4043(7) -0.2589(6) 0.0449(19) Uani 1 1 d .
C2 C 0.8716(8) 0.5009(7) -0.1747(8) 0.068(3) Uani 1 1 d .
H2 H 0.8465 0.5135 -0.1145 0.082 Uiso 1 1 calc R
C3 C 0.9969(8) 0.5768(8) -0.1869(8) 0.072(3) Uani 1 1 d .
H3 H 1.0569 0.6430 -0.1334 0.087 Uiso 1 1 calc R
C4 C 1.0349(8) 0.5562(9) -0.2776(9) 0.075(3) Uani 1 1 d .
H4 H 1.1199 0.6082 -0.2822 0.090 Uiso 1 1 calc R
C5 C 0.9511(8) 0.4622(8) -0.3591(8) 0.065(3) Uani 1 1 d .
H5 H 0.9772 0.4508 -0.4189 0.078 Uiso 1 1 calc R
C6 C 0.8229(8) 0.3821(7) -0.3500(7) 0.051(2) Uani 1 1 d .
C7 C 0.6215(7) 0.2491(6) -0.3717(6) 0.0378(17) Uani 1 1 d .
C8 C 0.4885(7) 0.1510(6) -0.4207(5) 0.0347(16) Uani 1 1 d .
C9 C 0.4344(7) 0.1449(7) -0.5144(6) 0.0441(18) Uani 1 1 d .
H9 H 0.4847 0.2001 -0.5459 0.053 Uiso 1 1 calc R
C10 C 0.3089(7) 0.0586(7) -0.5582(6) 0.0482(19) Uani 1 1 d .
H10 H 0.2736 0.0559 -0.6198 0.058 Uiso 1 1 calc R
C11 C 0.2826(8) -0.0267(7) -0.4297(6) 0.050(2) Uani 1 1 d .
H11 H 0.2312 -0.0879 -0.4029 0.060 Uiso 1 1 calc R
C12 C 0.4100(8) 0.0610(7) -0.3802(6) 0.0486(19) Uani 1 1 d .
H12 H 0.4432 0.0597 -0.3194 0.058 Uiso 1 1 calc R
C13 C 0.5661(7) 0.3291(7) -0.2052(6) 0.0432(18) Uani 1 1 d .
H13A H 0.6193 0.3811 -0.1407 0.052 Uiso 1 1 calc R
H13B H 0.5093 0.2444 -0.2025 0.052 Uiso 1 1 calc R
C14 C 0.4808(6) 0.3952(6) -0.2391(5) 0.0359(16) Uani 1 1 d .
H14A H 0.5385 0.4815 -0.2385 0.043 Uiso 1 1 calc R
H14B H 0.4335 0.3458 -0.3056 0.043 Uiso 1 1 calc R
C15 C 0.3816(7) 0.4063(7) -0.1759(5) 0.0440(19) Uani 1 1 d .
H15A H 0.3292 0.3208 -0.1720 0.053 Uiso 1 1 calc R
H15B H 0.4293 0.4617 -0.1107 0.053 Uiso 1 1 calc R
C16 C 0.2897(6) 0.4605(6) -0.2126(5) 0.0409(18) Uani 1 1 d .
H16A H 0.2353 0.4748 -0.1651 0.049 Uiso 1 1 calc R
H16B H 0.3421 0.5440 -0.2198 0.049 Uiso 1 1 calc R
C17 C 0.2148(7) 0.3803(6) -0.3979(6) 0.0397(17) Uani 1 1 d .
C18 C 0.3153(8) 0.4708(7) -0.4275(7) 0.053(2) Uani 1 1 d .
H18 H 0.3844 0.5412 -0.3822 0.063 Uiso 1 1 calc R
C19 C 0.3075(9) 0.4511(8) -0.5253(7) 0.058(2) Uani 1 1 d .
H19 H 0.3744 0.5069 -0.5473 0.070 Uiso 1 1 calc R
C20 C 0.2002(9) 0.3483(8) -0.5925(6) 0.058(2) Uani 1 1 d .
H20 H 0.1955 0.3383 -0.6585 0.070 Uiso 1 1 calc R
C21 C 0.1001(8) 0.2604(7) -0.5629(6) 0.0488(19) Uani 1 1 d .
H21 H 0.0276 0.1931 -0.6077 0.059 Uiso 1 1 calc R
C22 C 0.1126(7) 0.2770(6) -0.4634(6) 0.0405(18) Uani 1 1 d .
C23 C 0.0887(7) 0.2625(6) -0.3219(6) 0.0375(17) Uani 1 1 d .
C24 C 0.0428(6) 0.2045(6) -0.2448(5) 0.0326(15) Uani 1 1 d .
C25 C 0.0059(6) 0.0720(6) -0.2669(5) 0.0355(16) Uani 1 1 d .
H25 H 0.0013 0.0221 -0.3296 0.043 Uiso 1 1 calc R
C26 C -0.0240(6) 0.0145(6) -0.1956(5) 0.0365(16) Uani 1 1 d .
H26 H -0.0497 -0.0750 -0.2116 0.044 Uiso 1 1 calc R
C27 C 0.0369(6) 0.2708(6) -0.1529(6) 0.0411(18) Uani 1 1 d .
H27 H 0.0528 0.3587 -0.1363 0.049 Uiso 1 1 calc R
C28 C 0.0071(7) 0.2051(7) -0.0864(6) 0.0443(19) Uani 1 1 d .
H28 H 0.0044 0.2508 -0.0242 0.053 Uiso 1 1 calc R
N1 N 0.6551(5) 0.3150(5) -0.2760(4) 0.0386(14) Uani 1 1 d .
N2 N 0.7167(6) 0.2846(6) -0.4200(5) 0.0457(16) Uani 1 1 d .
N3 N 0.2345(6) -0.0225(6) -0.5157(5) 0.0425(15) Uani 1 1 d D
N4 N 0.2018(5) 0.3737(5) -0.3068(4) 0.0372(14) Uani 1 1 d .
N5 N 0.0334(6) 0.2019(5) -0.4140(4) 0.0411(14) Uani 1 1 d .
N6 N -0.0178(5) 0.0805(6) -0.1061(5) 0.0440(15) Uani 1 1 d .
O1 O 0.3222(4) 0.0392(4) 0.2195(4) 0.0426(12) Uani 1 1 d .
O2 O 0.5183(4) -0.0355(4) 0.1454(3) 0.0269(10) Uani 1 1 d .
O3 O 0.5791(4) 0.1969(4) 0.2997(3) 0.0407(12) Uani 1 1 d .
O4 O 0.4403(4) 0.2588(4) 0.1604(3) 0.0312(10) Uani 1 1 d .
O5 O 0.3969(4) 0.0324(4) 0.0249(3) 0.0242(9) Uani 1 1 d .
O6 O 0.6600(4) 0.1754(4) 0.1169(3) 0.0285(10) Uani 1 1 d .
O7 O 0.7423(4) 0.2199(4) -0.0547(3) 0.0320(10) Uani 1 1 d .
O8 O 0.5301(4) 0.2671(4) -0.0008(3) 0.0287(10) Uani 1 1 d .
O9 O 0.2080(4) -0.0975(4) -0.2517(3) 0.0349(11) Uani 1 1 d .
O10 O 0.3314(4) 0.3702(4) 0.0409(3) 0.0350(11) Uani 1 1 d .
O11 O 0.2861(4) 0.1275(4) -0.0946(3) 0.0278(10) Uani 1 1 d .
O12 O 0.1231(4) -0.1081(4) -0.0841(3) 0.0326(11) Uani 1 1 d .
O13 O 0.1774(4) 0.1440(4) 0.0665(3) 0.0332(10) Uani 1 1 d .
H3A H 0.152(2) -0.074(4) -0.542(4) 0.018(16) Uiso 1 1 d D

loop_
_atom_site_aniso_label
_atom_site_aniso_U_11
_atom_site_aniso_U_22
_atom_site_aniso_U_33
_atom_site_aniso_U_23
_atom_site_aniso_U_13
_atom_site_aniso_U_12
Cu1 0.0380(7) 0.0546(8) 0.0484(9) 0.0151(7) 0.0075(6) 0.0133(6)
Mo1 0.0274(3) 0.0332(3) 0.0241(3) 0.0087(3) 0.0073(3) 0.0130(3)
Mo2 0.0180(3) 0.0263(3) 0.0260(3) 0.0093(2) 0.0046(2) 0.0058(2)
Mo3 0.0210(3) 0.0271(3) 0.0311(4) 0.0069(3) 0.0041(2) 0.0088(2)
Mo4 0.0188(3) 0.0286(3) 0.0235(3) 0.0072(2) 0.0018(2) 0.0075(2)
C1 0.041(4) 0.041(4) 0.053(5) 0.014(4) -0.001(4) 0.020(4)
C2 0.048(5) 0.037(4) 0.105(8) -0.003(5) 0.005(5) 0.020(4)
C3 0.042(5) 0.045(5) 0.107(9) -0.006(5) -0.006(5) 0.016(4)
C4 0.036(5) 0.047(5) 0.147(11) 0.031(6) 0.025(6) 0.021(4)
C5 0.049(5) 0.053(5) 0.107(9) 0.032(6) 0.036(6) 0.027(5)
C6 0.044(5) 0.034(4) 0.084(7) 0.021(4) 0.021(5) 0.021(4)
C7 0.036(4) 0.032(4) 0.044(5) 0.010(3) 0.009(4) 0.014(3)
C8 0.040(4) 0.031(3) 0.025(4) 0.005(3) 0.000(3) 0.009(3)
C9 0.043(4) 0.049(4) 0.039(5) 0.018(4) 0.013(4) 0.012(4)
C10 0.050(5) 0.064(5) 0.034(5) 0.019(4) 0.009(4) 0.023(4)
C11 0.055(5) 0.045(4) 0.033(5) 0.010(4) 0.007(4) 0.003(4)
C12 0.063(5) 0.047(4) 0.028(4) 0.012(4) -0.003(4) 0.014(4)
C13 0.043(4) 0.039(4) 0.048(5) 0.011(4) 0.015(4) 0.017(3)
C14 0.040(4) 0.038(4) 0.025(4) 0.005(3) -0.003(3) 0.016(3)
C15 0.035(4) 0.040(4) 0.045(5) 0.004(4) 0.006(4) 0.009(3)
C16 0.034(4) 0.031(4) 0.043(5) 0.000(3) 0.005(3) 0.004(3)
C17 0.040(4) 0.035(4) 0.048(5) 0.019(4) 0.011(4) 0.016(3)
C18 0.045(5) 0.051(5) 0.071(7) 0.032(5) 0.018(5) 0.019(4)
C19 0.063(6) 0.058(5) 0.068(7) 0.042(5) 0.027(5) 0.022(5)
C20 0.079(6) 0.065(5) 0.042(5) 0.027(5) 0.018(5) 0.034(5)
C21 0.057(5) 0.051(5) 0.032(5) 0.012(4) 0.002(4) 0.017(4)
C22 0.047(4) 0.030(4) 0.048(5) 0.013(4) 0.007(4) 0.019(3)
C23 0.036(4) 0.029(4) 0.047(5) 0.011(3) 0.010(4) 0.014(3)
C24 0.028(3) 0.036(4) 0.032(4) 0.012(3) 0.001(3) 0.010(3)
C25 0.036(4) 0.036(4) 0.033(4) 0.006(3) 0.009(3) 0.015(3)
C26 0.036(4) 0.033(4) 0.034(4) 0.009(3) 0.001(3) 0.009(3)
C27 0.035(4) 0.032(4) 0.057(5) 0.011(4) 0.018(4) 0.016(3)
C28 0.041(4) 0.051(5) 0.040(5) 0.007(4) 0.012(4) 0.022(4)
N1 0.032(3) 0.038(3) 0.048(4) 0.011(3) 0.006(3) 0.017(3)
N2 0.040(4) 0.042(3) 0.056(4) 0.016(3) 0.016(3) 0.016(3)
N3 0.040(4) 0.044(4) 0.030(4) 0.010(3) 0.005(3) 0.003(3)
N4 0.034(3) 0.031(3) 0.043(4) 0.011(3) 0.006(3) 0.008(3)
N5 0.049(4) 0.031(3) 0.036(4) 0.008(3) 0.005(3) 0.009(3)
N6 0.030(3) 0.039(3) 0.055(5) 0.020(3) 0.009(3) 0.000(3)
O1 0.040(3) 0.048(3) 0.051(3) 0.023(3) 0.024(3) 0.022(2)
O2 0.025(2) 0.034(2) 0.027(3) 0.014(2) 0.0089(19) 0.0131(19)
O3 0.037(3) 0.049(3) 0.032(3) 0.006(2) 0.005(2) 0.016(2)
O4 0.028(2) 0.027(2) 0.033(3) 0.002(2) 0.004(2) 0.0102(19)
O5 0.022(2) 0.029(2) 0.023(2) 0.0122(19) 0.0065(19) 0.0091(18)
O6 0.022(2) 0.027(2) 0.035(3) 0.006(2) 0.004(2) 0.0109(18)
O7 0.023(2) 0.040(2) 0.031(3) 0.014(2) 0.008(2) 0.007(2)
O8 0.024(2) 0.028(2) 0.034(3) 0.012(2) 0.005(2) 0.0093(19)
O9 0.033(3) 0.046(3) 0.020(3) 0.008(2) -0.005(2) 0.012(2)
O10 0.037(3) 0.034(2) 0.037(3) 0.014(2) 0.006(2) 0.016(2)
O11 0.025(2) 0.027(2) 0.031(3) 0.007(2) 0.0032(19) 0.0121(18)
O12 0.025(2) 0.035(2) 0.036(3) 0.010(2) 0.009(2) 0.011(2)
O13 0.024(2) 0.035(2) 0.033(3) 0.006(2) 0.004(2) 0.0067(19)

loop_
_atom_type_symbol
_atom_type_description
_atom_type_scat_dispersion_real
_atom_type_scat_dispersion_imag
_atom_type_scat_source
C C 0.0033 0.0016 'International Tables Vol C Tables 4.2.6.8 and 6.1.1.4'
H H 0.0000 0.0000 'International Tables Vol C Tables 4.2.6.8 and 6.1.1.4'
N N 0.0061 0.0033 'International Tables Vol C Tables 4.2.6.8 and 6.1.1.4'
O O 0.0106 0.0060 'International Tables Vol C Tables 4.2.6.8 and 6.1.1.4'
Cu Cu 0.3201 1.2651 'International Tables Vol C Tables 4.2.6.8 and 6.1.1.4'
Mo Mo -1.6832 0.6857 'International Tables Vol C Tables 4.2.6.8 and 6.1.1.4'

loop_
_geom_angle_atom_site_label_1
_geom_angle_atom_site_label_2
_geom_angle_atom_site_label_3
_geom_angle
_geom_angle_site_symmetry_1
_geom_angle_site_symmetry_3
O13 Cu1 O13 180.0(5) 2 .
O13 Cu1 N6 91.8(2) 2 2
O13 Cu1 N6 88.2(2) . 2
O13 Cu1 N6 88.2(2) 2 .
O13 Cu1 N6 91.8(2) . .
N6 Cu1 N6 180.0(3) 2 .
O13 Cu1 O12 85.82(15) 2 2
O13 Cu1 O12 94.18(15) . 2
N6 Cu1 O12 91.6(2) 2 2
N6 Cu1 O12 88.4(2) . 2
O13 Cu1 O12 94.18(15) 2 .
O13 Cu1 O12 85.82(15) . .
N6 Cu1 O12 88.4(2) 2 .
N6 Cu1 O12 91.6(2) . .
O12 Cu1 O12 180.0(2) 2 .
O1 Mo1 O3 105.0(2) . .
O1 Mo1 O4 101.36(19) . .
O3 Mo1 O4 101.23(19) . .
O1 Mo1 O2 97.82(18) . .
O3 Mo1 O2 99.81(18) . .
O4 Mo1 O2 146.64(17) . .
O1 Mo1 O5 96.23(19) . .
O3 Mo1 O5 158.27(18) . .
O4 Mo1 O5 78.64(15) . .
O2 Mo1 O5 72.32(15) . .
O1 Mo1 O6 164.96(19) . .
O3 Mo1 O6 86.41(18) . .
O4 Mo1 O6 85.62(15) . .
O2 Mo1 O6 70.17(14) . .
O5 Mo1 O6 71.89(14) . .
O1 Mo1 Mo2 86.05(16) . 2_655
O3 Mo1 Mo2 135.01(14) . 2_655
O4 Mo1 Mo2 119.47(13) . 2_655
O2 Mo1 Mo2 35.23(12) . 2_655
O5 Mo1 Mo2 40.89(9) . 2_655
O6 Mo1 Mo2 78.93(9) . 2_655
O7 Mo2 O8 103.77(19) . .
O7 Mo2 O6 102.06(19) . .
O8 Mo2 O6 96.43(18) . .
O7 Mo2 O2 101.53(19) . 2_655
O8 Mo2 O2 97.22(17) . 2_655
O6 Mo2 O2 148.97(16) . 2_655
O7 Mo2 O5 101.24(17) . 2_655
O8 Mo2 O5 154.99(16) . 2_655
O6 Mo2 O5 78.24(15) . 2_655
O2 Mo2 O5 77.63(15) 2_655 2_655
O7 Mo2 O5 175.38(16) . .
O8 Mo2 O5 80.76(15) . .
O6 Mo2 O5 78.09(15) . .
O2 Mo2 O5 76.80(15) 2_655 .
O5 Mo2 O5 74.24(14) 2_655 .
O7 Mo2 Mo4 92.96(14) . 2_655
O8 Mo2 Mo4 131.59(14) . 2_655
O6 Mo2 Mo4 35.24(11) . 2_655
O2 Mo2 Mo4 123.73(11) 2_655 2_655
O5 Mo2 Mo4 46.16(11) 2_655 2_655
O5 Mo2 Mo4 84.53(9) . 2_655
O7 Mo2 Mo1 90.76(14) . 2_655
O8 Mo2 Mo1 133.37(14) . 2_655
O6 Mo2 Mo1 123.86(11) . 2_655
O2 Mo2 Mo1 36.15(11) 2_655 2_655
O5 Mo2 Mo1 45.62(11) 2_655 2_655
O5 Mo2 Mo1 85.40(9) . 2_655
Mo4 Mo2 Mo1 90.510(19) 2_655 2_655
O10 Mo3 O13 104.18(19) . .
O10 Mo3 O4 104.69(19) . .
O13 Mo3 O4 98.53(19) . .
O10 Mo3 O11 103.58(19) . .
O13 Mo3 O11 95.70(19) . .
O4 Mo3 O11 143.98(16) . .
O10 Mo3 O8 93.54(17) . .
O13 Mo3 O8 162.10(17) . .
O4 Mo3 O8 79.05(17) . .
O11 Mo3 O8 77.37(16) . .
O12 Mo4 O9 104.8(2) . .
O12 Mo4 O11 98.76(18) . .
O9 Mo4 O11 100.96(19) . .
O12 Mo4 O6 99.05(18) . 2_655
O9 Mo4 O6 101.10(18) . 2_655
O11 Mo4 O6 146.95(17) . 2_655
O12 Mo4 O2 163.27(18) . 2_655
O9 Mo4 O2 91.24(17) . 2_655
O11 Mo4 O2 82.61(15) . 2_655
O6 Mo4 O2 72.62(15) 2_655 2_655
O12 Mo4 O5 91.71(18) . .
O9 Mo4 O5 163.27(17) . .
O11 Mo4 O5 78.91(15) . .
O6 Mo4 O5 72.94(15) 2_655 .
O2 Mo4 O5 72.11(14) 2_655 .
O12 Mo4 Mo2 85.90(14) . 2_655
O9 Mo4 Mo2 135.89(14) . 2_655
O11 Mo4 Mo2 119.88(13) . 2_655
O6 Mo4 Mo2 34.89(12) 2_655 2_655
O2 Mo4 Mo2 79.09(10) 2_655 2_655
O5 Mo4 Mo2 40.97(9) . 2_655
N1 C1 C2 132.3(8) . .
N1 C1 C6 104.7(7) . .
C2 C1 C6 122.9(8) . .
C3 C2 C1 115.8(9) . .
C2 C3 C4 121.9(9) . .
C5 C4 C3 122.0(8) . .
C4 C5 C6 118.1(9) . .
N2 C6 C1 110.0(6) . .
N2 C6 C5 130.5(9) . .
C1 C6 C5 119.3(8) . .
N2 C7 N1 114.5(6) . .
N2 C7 C8 121.6(7) . .
N1 C7 C8 123.9(6) . .
C12 C8 C9 116.9(6) . .
C12 C8 C7 123.7(7) . .
C9 C8 C7 119.4(6) . .
C10 C9 C8 119.7(7) . .
N3 C10 C9 121.8(7) . .
N3 C11 C12 119.4(7) . .
C11 C12 C8 120.6(7) . .
N1 C13 C14 108.2(6) . .
C15 C14 C13 112.2(6) . .
C16 C15 C14 113.0(6) . .
N4 C16 C15 112.3(5) . .
N4 C17 C22 108.5(6) . .
N4 C17 C18 129.5(7) . .
C22 C17 C18 121.9(7) . .
C19 C18 C17 117.6(8) . .
C18 C19 C20 120.7(7) . .
C21 C20 C19 121.5(8) . .
C20 C21 C22 117.4(7) . .
C17 C22 N5 109.1(7) . .
C17 C22 C21 120.8(7) . .
N5 C22 C21 130.0(7) . .
N5 C23 N4 113.3(7) . .
N5 C23 C24 121.6(6) . .
N4 C23 C24 124.5(7) . .
C27 C24 C25 117.2(6) . .
C27 C24 C23 126.1(6) . .
C25 C24 C23 116.6(6) . .
C26 C25 C24 119.5(6) . .
N6 C26 C25 122.6(6) . .
C28 C27 C24 118.8(6) . .
N6 C28 C27 123.2(7) . .
C7 N1 C1 106.5(6) . .
C7 N1 C13 128.9(6) . .
C1 N1 C13 121.6(6) . .
C7 N2 C6 104.3(6) . .
C10 N3 C11 121.4(7) . .
C17 N4 C23 104.2(6) . .
C17 N4 C16 128.9(6) . .
C23 N4 C16 126.8(6) . .
C23 N5 C22 104.8(6) . .
C26 N6 C28 118.1(7) . .
C26 N6 Cu1 118.1(5) . .
C28 N6 Cu1 121.9(5) . .
Mo2 O2 Mo1 108.63(18) 2_655 .
Mo2 O2 Mo4 110.94(17) 2_655 2_655
Mo1 O2 Mo4 105.63(17) . 2_655
Mo3 O4 Mo1 118.9(2) . .
Mo2 O5 Mo1 93.49(15) 2_655 .
Mo2 O5 Mo4 92.87(14) 2_655 .
Mo1 O5 Mo4 161.98(17) . .
Mo2 O5 Mo2 105.76(14) 2_655 .
Mo1 O5 Mo2 97.86(14) . .
Mo4 O5 Mo2 96.61(14) . .
Mo2 O6 Mo4 109.87(19) . 2_655
Mo2 O6 Mo1 108.54(17) . .
Mo4 O6 Mo1 103.44(17) 2_655 .
Mo2 O8 Mo3 120.4(2) . .
Mo4 O11 Mo3 118.0(2) . .
Mo4 O12 Cu1 130.4(2) . .
Mo3 O13 Cu1 140.0(3) . .

loop_
_geom_bond_atom_site_label_1
_geom_bond_atom_site_label_2
_geom_bond_distance
_geom_bond_site_symmetry_2
Cu1 O13 2.002(4) 2
Cu1 O13 2.002(4) .
Cu1 N6 2.025(6) 2
Cu1 N6 2.025(6) .
Cu1 O12 2.363(4) 2
Cu1 O12 2.363(4) .
Mo1 O1 1.690(4) .
Mo1 O3 1.704(5) .
Mo1 O4 1.927(4) .
Mo1 O2 1.999(4) .
Mo1 O5 2.299(4) .
Mo1 O6 2.393(4) .
Mo1 Mo2 3.2110(8) 2_655
Mo2 O7 1.681(4) .
Mo2 O8 1.756(4) .
Mo2 O6 1.951(4) .
Mo2 O2 1.955(4) 2_655
Mo2 O5 2.106(4) 2_655
Mo2 O5 2.389(4) .
Mo2 Mo4 3.2078(8) 2_655
Mo2 Mo1 3.2110(8) 2_655
Mo3 O10 1.684(4) .
Mo3 O13 1.741(4) .
Mo3 O4 1.882(4) .
Mo3 O11 1.911(4) .
Mo3 O8 2.224(4) .
Mo4 O12 1.697(4) .
Mo4 O9 1.705(4) .
Mo4 O11 1.893(4) .
Mo4 O6 1.968(4) 2_655
Mo4 O2 2.305(4) 2_655
Mo4 O5 2.317(4) .
Mo4 Mo2 3.2078(8) 2_655
C1 N1 1.388(9) .
C1 C2 1.403(11) .
C1 C6 1.405(11) .
C2 C3 1.395(11) .
C3 C4 1.402(14) .
C4 C5 1.362(12) .
C5 C6 1.419(10) .
C6 N2 1.385(10) .
C7 N2 1.310(8) .
C7 N1 1.345(9) .
C7 C8 1.461(9) .
C8 C12 1.392(9) .
C8 C9 1.408(10) .
C9 C10 1.351(10) .
C10 N3 1.330(9) .
C11 N3 1.331(9) .
C11 C12 1.388(10) .
C13 N1 1.495(8) .
C13 C14 1.525(9) .
C14 C15 1.500(9) .
C15 C16 1.490(9) .
C16 N4 1.473(8) .
C17 N4 1.361(9) .
C17 C22 1.362(9) .
C17 C18 1.408(10) .
C18 C19 1.369(11) .
C19 C20 1.396(11) .
C20 C21 1.390(10) .
C21 C22 1.394(10) .
C22 N5 1.384(9) .
C23 N5 1.310(9) .
C23 N4 1.381(8) .
C23 C24 1.483(9) .
C24 C27 1.377(9) .
C24 C25 1.379(8) .
C25 C26 1.371(9) .
C26 N6 1.308(9) .
C27 C28 1.369(10) .
C28 N6 1.316(8) .
O2 Mo2 1.955(4) 2_655
O2 Mo4 2.305(4) 2_655
O5 Mo2 2.106(4) 2_655
O6 Mo4 1.968(4) 2_655

loop_
_geom_hbond_atom_site_label_D
_geom_hbond_atom_site_label_H
_geom_hbond_atom_site_label_A
_geom_hbond_distance_DH
_geom_hbond_distance_HA
_geom_hbond_distance_DA
_geom_hbond_angle_DHA
_geom_hbond_site_symmetry_A
N3 H3A N5 0.87(4) 1.96(4) 2.825(8) 172(5) 2_554
